data_1517765
loop_
_publ_author_name
'Diana V. Aleksanyan'
'Valentina Yu. Aleksenko'
'Yulia V. Nelyubina'
'Andrei A. Vasil-ev'
'Rinat R. Aysin'
'Zinaida S. Klemenkova'
'Vladimir A. Kozlov'
'Pavel V. Petrovskii'
'Irina L. Odinets'

_publ_section_title
;
 Monoanionic salicylaldimine ligands with (thio)phosphoryl pendant arms:
 Synthesis and complexing features
;
_journal_name_full
;
Inorganica Chimica Acta
;
_journal_page_first 167
_journal_page_last 174
_journal_volume 404
_journal_year 2013
_chemical_formula_moiety 'C25 H19 Cl N O P Pd S, C2 H3 N'
_chemical_formula_sum 'C27 H22 Cl N2 O P Pd S'
_chemical_formula_weight 595.35
_space_group_IT_number 14
_symmetry_cell_setting monoclinic
_symmetry_space_group_name_Hall '-P 2ybc'
_symmetry_space_group_name_H-M 'P 1 21/c 1'
_atom_sites_solution_hydrogens geom
_atom_sites_solution_primary direct
_atom_sites_solution_secondary difmap
_cell_angle_alpha 90.00
_cell_angle_beta 100.4610(10)
_cell_angle_gamma 90.00
_cell_formula_units_Z 8
_cell_length_a 28.7944(18)
_cell_length_b 9.7914(6)
_cell_length_c 18.0302(11)
_cell_measurement_reflns_used 5012
_cell_measurement_temperature 100(2)
_cell_measurement_theta_max 30
_cell_measurement_theta_min 3
_cell_volume 4998.9(5)
_computing_cell_refinement 'APEX2 (Bruker, 2005)'
_computing_data_collection 'APEX2 (Bruker, 2005)'
_computing_data_reduction 'APEX2 (Bruker, 2005)'
_computing_molecular_graphics 'SHELXTL ver. 5.1 (Sheldrick, 1998b)'
_computing_publication_material 'SHELXTL ver. 5.1 (Sheldrick, 1998b)'
_computing_structure_refinement 'SHELXTL ver. 5.1 (Sheldrick, 1998b)'
_computing_structure_solution 'SHELXTL ver. 5.1 (Sheldrick, 1998b)'
_diffrn_ambient_temperature 100(2)
_diffrn_measured_fraction_theta_full 0.996
_diffrn_measured_fraction_theta_max 0.996
_diffrn_measurement_device_type 'Bruker SMART APEX2 CCD area detector'
_diffrn_measurement_method 'phi and omega scans'
_diffrn_radiation_monochromator graphite
_diffrn_radiation_source 'fine-focus sealed tube'
_diffrn_radiation_type MoK\a
_diffrn_radiation_wavelength 0.71073
_diffrn_reflns_av_R_equivalents 0.0507
_diffrn_reflns_av_sigmaI/netI 0.0735
_diffrn_reflns_limit_h_max 25
_diffrn_reflns_limit_h_min -39
_diffrn_reflns_limit_k_max 13
_diffrn_reflns_limit_k_min -11
_diffrn_reflns_limit_l_max 24
_diffrn_reflns_limit_l_min -22
_diffrn_reflns_number 31829
_diffrn_reflns_theta_full 29.00
_diffrn_reflns_theta_max 29.00
_diffrn_reflns_theta_min 2.16
_exptl_absorpt_coefficient_mu 1.020
_exptl_absorpt_correction_T_max 0.860
_exptl_absorpt_correction_T_min 0.715
_exptl_absorpt_correction_type multi-scan
_exptl_absorpt_process_details 'APEX2 (Bruker, 2005)'
_exptl_crystal_colour red
_exptl_crystal_density_diffrn 1.582
_exptl_crystal_density_method 'not measured'
_exptl_crystal_description plate
_exptl_crystal_F_000 2400
_exptl_crystal_size_max 0.35
_exptl_crystal_size_mid 0.15
_exptl_crystal_size_min 0.15
_refine_diff_density_max 1.179
_refine_diff_density_min -0.748
_refine_diff_density_rms 0.116
_refine_ls_extinction_method none
_refine_ls_goodness_of_fit_ref 1.001
_refine_ls_hydrogen_treatment constr
_refine_ls_matrix_type full
_refine_ls_number_parameters 608
_refine_ls_number_reflns 13245
_refine_ls_number_restraints 0
_refine_ls_restrained_S_all 1.001
_refine_ls_R_factor_all 0.0836
_refine_ls_R_factor_gt 0.0490
_refine_ls_shift/su_max 0.001
_refine_ls_shift/su_mean 0.000
_refine_ls_structure_factor_coef Fsqd
_refine_ls_weighting_details 'calc w=1/[\s^2^(Fo^2^)+(0.0530P)^2^+0.0000P] where P=(Fo^2^+2Fc^2^)/3'
_refine_ls_weighting_scheme calc
_refine_ls_wR_factor_gt 0.1000
_refine_ls_wR_factor_ref 0.1157
_reflns_number_gt 9256
_reflns_number_total 13245
_reflns_threshold_expression I>2/s(I)
_cod_data_source_file ICA-2013-404-167-174-4.cif
_cod_data_source_block 3b
_cod_original_sg_symbol_H-M 'P 21/c'
_cod_database_code 1517765

loop_
_symmetry_equiv_pos_as_xyz
'x, y, z'
'-x, y+1/2, -z+1/2'
'-x, -y, -z'
'x, -y-1/2, z-1/2'

loop_
_atom_site_label
_atom_site_type_symbol
_atom_site_fract_x
_atom_site_fract_y
_atom_site_fract_z
_atom_site_U_iso_or_equiv
_atom_site_adp_type
_atom_site_occupancy
_atom_site_symmetry_multiplicity
_atom_site_calc_flag
_atom_site_refinement_flags
_atom_site_disorder_assembly
_atom_site_disorder_group
Pd1 Pd 0.116195(10) 0.17096(3) 0.092628(15) 0.01697(7) Uani 1 1 d . . .
Cl1 Cl 0.12218(3) -0.04993(9) 0.05160(5) 0.02057(19) Uani 1 1 d . . .
P1 P 0.02529(3) 0.25218(9) 0.16816(5) 0.01551(19) Uani 1 1 d . . .
S1 S 0.03917(3) 0.10833(9) 0.09589(5) 0.01875(19) Uani 1 1 d . . .
O2 O 0.18528(10) 0.1928(3) 0.09048(15) 0.0270(6) Uani 1 1 d . . .
N1 N 0.11433(11) 0.3692(3) 0.12812(16) 0.0182(6) Uani 1 1 d . . .
C1 C 0.07405(13) 0.4559(4) 0.10892(18) 0.0169(7) Uani 1 1 d . . .
C2 C 0.03066(13) 0.4175(4) 0.12719(18) 0.0167(7) Uani 1 1 d . . .
C3 C -0.00812(14) 0.5036(4) 0.10857(18) 0.0188(8) Uani 1 1 d . . .
H3A H -0.0378 0.4767 0.1199 0.023 Uiso 1 1 calc R . .
C4 C -0.00407(15) 0.6277(4) 0.07384(19) 0.0207(8) Uani 1 1 d . . .
H4A H -0.0307 0.6860 0.0614 0.025 Uiso 1 1 calc R . .
C5 C 0.03896(14) 0.6662(4) 0.05737(19) 0.0221(8) Uani 1 1 d . . .
H5A H 0.0420 0.7521 0.0342 0.027 Uiso 1 1 calc R . .
C6 C 0.07781(14) 0.5812(4) 0.07419(19) 0.0202(8) Uani 1 1 d . . .
H6A H 0.1072 0.6085 0.0620 0.024 Uiso 1 1 calc R . .
C7 C 0.21326(14) 0.2586(4) 0.1443(2) 0.0258(9) Uani 1 1 d . . .
C8 C 0.19837(14) 0.3720(4) 0.1833(2) 0.0222(8) Uani 1 1 d . . .
C9 C 0.23149(15) 0.4384(5) 0.2397(2) 0.0322(10) Uani 1 1 d . . .
H9A H 0.2218 0.5165 0.2642 0.039 Uiso 1 1 calc R . .
C10 C 0.27688(16) 0.3931(5) 0.2597(2) 0.0358(11) Uani 1 1 d . . .
H10A H 0.2981 0.4359 0.2994 0.043 Uiso 1 1 calc R . .
C11 C 0.29148(15) 0.2819(5) 0.2205(3) 0.0337(10) Uani 1 1 d . . .
H11A H 0.3231 0.2503 0.2337 0.040 Uiso 1 1 calc R . .
C12 C 0.26110(15) 0.2177(4) 0.1635(3) 0.0312(10) Uani 1 1 d . . .
H12A H 0.2723 0.1449 0.1368 0.037 Uiso 1 1 calc R . .
C13 C 0.15211(14) 0.4265(4) 0.16520(19) 0.0203(8) Uani 1 1 d . . .
H13A H 0.1483 0.5167 0.1825 0.024 Uiso 1 1 calc R . .
C14 C -0.03439(13) 0.2363(4) 0.18351(19) 0.0172(7) Uani 1 1 d . . .
C15 C -0.06976(14) 0.1991(4) 0.12327(19) 0.0198(8) Uani 1 1 d . . .
H15A H -0.0616 0.1743 0.0763 0.024 Uiso 1 1 calc R . .
C16 C -0.11654(14) 0.1981(4) 0.1316(2) 0.0230(8) Uani 1 1 d . . .
H16A H -0.1405 0.1736 0.0901 0.028 Uiso 1 1 calc R . .
C17 C -0.12874(14) 0.2329(4) 0.2002(2) 0.0221(8) Uani 1 1 d . . .
H17A H -0.1609 0.2324 0.2058 0.027 Uiso 1 1 calc R . .
C18 C -0.09357(14) 0.2687(4) 0.2611(2) 0.0204(8) Uani 1 1 d . . .
H18A H -0.1019 0.2912 0.3083 0.024 Uiso 1 1 calc R . .
C19 C -0.04662(13) 0.2713(4) 0.25303(19) 0.0179(7) Uani 1 1 d . . .
H19A H -0.0228 0.2968 0.2944 0.021 Uiso 1 1 calc R . .
C20 C 0.06509(13) 0.2446(4) 0.25779(18) 0.0164(7) Uani 1 1 d . . .
C21 C 0.08801(14) 0.1224(4) 0.2801(2) 0.0200(8) Uani 1 1 d . . .
H21A H 0.0833 0.0452 0.2478 0.024 Uiso 1 1 calc R . .
C22 C 0.11778(14) 0.1132(4) 0.3497(2) 0.0225(8) Uani 1 1 d . . .
H22A H 0.1335 0.0298 0.3649 0.027 Uiso 1 1 calc R . .
C23 C 0.12449(14) 0.2248(4) 0.3967(2) 0.0237(8) Uani 1 1 d . . .
H23A H 0.1446 0.2177 0.4446 0.028 Uiso 1 1 calc R . .
C24 C 0.10209(14) 0.3480(4) 0.3747(2) 0.0234(8) Uani 1 1 d . . .
H24A H 0.1070 0.4247 0.4075 0.028 Uiso 1 1 calc R . .
C25 C 0.07252(14) 0.3591(4) 0.3050(2) 0.0211(8) Uani 1 1 d . . .
H25A H 0.0575 0.4433 0.2896 0.025 Uiso 1 1 calc R . .
Pd1A Pd 0.371924(11) 0.07665(3) 0.390098(16) 0.02400(8) Uani 1 1 d . . .
Cl1A Cl 0.36277(4) 0.29167(12) 0.43550(7) 0.0409(3) Uani 1 1 d . . .
P1A P 0.47113(4) -0.00671(10) 0.33784(5) 0.0218(2) Uani 1 1 d . . .
S1A S 0.45062(4) 0.13769(11) 0.40393(5) 0.0266(2) Uani 1 1 d . . .
O2A O 0.30189(10) 0.0578(3) 0.37736(16) 0.0339(7) Uani 1 1 d . . .
N1A N 0.37593(12) -0.1188(3) 0.35200(16) 0.0216(7) Uani 1 1 d . . .
C1A C 0.41401(14) -0.2093(4) 0.37762(19) 0.0219(8) Uani 1 1 d . . .
C2A C 0.46060(14) -0.1729(4) 0.37327(19) 0.0224(8) Uani 1 1 d . . .
C3A C 0.49741(14) -0.2655(4) 0.39533(19) 0.0231(8) Uani 1 1 d . . .
H3AA H 0.5290 -0.2403 0.3930 0.028 Uiso 1 1 calc R . .
C4A C 0.48776(15) -0.3944(4) 0.42062(19) 0.0255(9) Uani 1 1 d . . .
H4AA H 0.5126 -0.4585 0.4342 0.031 Uiso 1 1 calc R . .
C5A C 0.44186(15) -0.4300(4) 0.4261(2) 0.0262(9) Uani 1 1 d . . .
H5AA H 0.4355 -0.5182 0.4438 0.031 Uiso 1 1 calc R . .
C6A C 0.40489(15) -0.3366(4) 0.4058(2) 0.0258(9) Uani 1 1 d . . .
H6AA H 0.3737 -0.3603 0.4112 0.031 Uiso 1 1 calc R . .
C7A C 0.27714(15) -0.0081(5) 0.3202(2) 0.0302(9) Uani 1 1 d . . .
C8A C 0.29518(15) -0.1150(4) 0.2814(2) 0.0272(9) Uani 1 1 d . . .
C9A C 0.26481(16) -0.1785(5) 0.2195(2) 0.0345(10) Uani 1 1 d . . .
H9AA H 0.2768 -0.2516 0.1940 0.041 Uiso 1 1 calc R . .
C10A C 0.21930(17) -0.1382(5) 0.1958(2) 0.0384(11) Uani 1 1 d . . .
H10B H 0.2000 -0.1795 0.1534 0.046 Uiso 1 1 calc R . .
C11A C 0.20179(16) -0.0335(5) 0.2363(3) 0.0380(11) Uani 1 1 d . . .
H11B H 0.1700 -0.0044 0.2210 0.046 Uiso 1 1 calc R . .
C12A C 0.22903(15) 0.0279(5) 0.2971(3) 0.0351(10) Uani 1 1 d . . .
H12B H 0.2155 0.0957 0.3243 0.042 Uiso 1 1 calc R . .
C13A C 0.34019(15) -0.1717(4) 0.3055(2) 0.0259(9) Uani 1 1 d . . .
H13B H 0.3454 -0.2591 0.2857 0.031 Uiso 1 1 calc R . .
C14A C 0.53330(14) 0.0061(4) 0.3382(2) 0.0229(8) Uani 1 1 d . . .
C15A C 0.56428(15) 0.0245(4) 0.4071(2) 0.0293(9) Uani 1 1 d . . .
H15B H 0.5521 0.0354 0.4523 0.035 Uiso 1 1 calc R . .
C16A C 0.61254(16) 0.0267(5) 0.4090(2) 0.0339(10) Uani 1 1 d . . .
H16B H 0.6335 0.0391 0.4557 0.041 Uiso 1 1 calc R . .
C17A C 0.63055(16) 0.0111(4) 0.3434(2) 0.0324(10) Uani 1 1 d . . .
H17B H 0.6637 0.0124 0.3451 0.039 Uiso 1 1 calc R . .
C18A C 0.59991(16) -0.0066(4) 0.2749(2) 0.0306(10) Uani 1 1 d . . .
H18B H 0.6122 -0.0169 0.2298 0.037 Uiso 1 1 calc R . .
C19A C 0.55189(15) -0.0091(4) 0.2723(2) 0.0278(9) Uani 1 1 d . . .
H19B H 0.5312 -0.0214 0.2253 0.033 Uiso 1 1 calc R . .
C20A C 0.43932(14) -0.0002(4) 0.2419(2) 0.0211(8) Uani 1 1 d . . .
C21A C 0.41610(14) 0.1183(4) 0.2143(2) 0.0250(9) Uani 1 1 d . . .
H21B H 0.4181 0.1977 0.2451 0.030 Uiso 1 1 calc R . .
C22A C 0.38997(15) 0.1207(4) 0.1419(2) 0.0301(10) Uani 1 1 d . . .
H22B H 0.3740 0.2019 0.1229 0.036 Uiso 1 1 calc R . .
C23A C 0.38704(16) 0.0057(5) 0.0973(2) 0.0343(10) Uani 1 1 d . . .
H23B H 0.3689 0.0077 0.0477 0.041 Uiso 1 1 calc R . .
C24A C 0.41033(18) -0.1124(4) 0.1241(2) 0.0351(11) Uani 1 1 d . . .
H24B H 0.4084 -0.1910 0.0928 0.042 Uiso 1 1 calc R . .
C25A C 0.43663(17) -0.1165(4) 0.1968(2) 0.0314(10) Uani 1 1 d . . .
H25B H 0.4526 -0.1977 0.2155 0.038 Uiso 1 1 calc R . .
C2S C 0.2115(6) -0.4692(15) 0.0099(8) 0.083(5) Uiso 0.658(6) 1 d P A 1
C3S C 0.2381(3) 0.0806(10) -0.0513(5) 0.057(2) Uiso 0.658(6) 1 d P A 1
H3SC H 0.2570 0.1593 -0.0614 0.068 Uiso 0.658(6) 1 calc PR A 1
H3SA H 0.2300 0.0896 -0.0010 0.068 Uiso 0.658(6) 1 calc PR A 1
H3SB H 0.2090 0.0770 -0.0892 0.068 Uiso 0.658(6) 1 calc PR A 1
C4S C 0.2647(4) -0.0431(11) -0.0549(5) 0.058(2) Uiso 0.658(6) 1 d P A 1
N2S N 0.2870(4) -0.1391(11) -0.0538(5) 0.088(3) Uiso 0.658(6) 1 d P A 1
N1S N 0.1757(3) -0.4192(8) -0.0012(4) 0.057(2) Uiso 0.658(6) 1 d P A 1
C1S C 0.2601(4) -0.4647(12) 0.0274(6) 0.077(3) Uiso 0.658(6) 1 d P A 1
H1SA H 0.2728 -0.5576 0.0281 0.115 Uiso 0.658(6) 1 calc PR A 1
H1SB H 0.2699 -0.4227 0.0772 0.115 Uiso 0.658(6) 1 calc PR A 1
H1SC H 0.2722 -0.4104 -0.0106 0.115 Uiso 0.658(6) 1 calc PR A 1
C1X C 0.2429(5) -0.5630(14) 0.0146(7) 0.032(3) Uiso 0.342(6) 1 d P A 2
H1XA H 0.2228 -0.6424 -0.0012 0.048 Uiso 0.342(6) 1 calc PR A 2
H1XB H 0.2605 -0.5778 0.0658 0.048 Uiso 0.342(6) 1 calc PR A 2
H1XC H 0.2652 -0.5508 -0.0200 0.048 Uiso 0.342(6) 1 calc PR A 2
N2X N 0.2343(6) -0.0035(19) -0.0621(8) 0.066(4) Uiso 0.342(6) 1 d P A 2
N1X N 0.2110(6) -0.2780(17) 0.0252(8) 0.071(5) Uiso 0.342(6) 1 d P A 2
C3X C 0.2927(7) -0.219(2) 0.0236(10) 0.073(6) Uiso 0.342(6) 1 d P A 2
H3XA H 0.3200 -0.2348 -0.0008 0.109 Uiso 0.342(6) 1 calc PR A 2
H3XB H 0.2756 -0.3053 0.0258 0.109 Uiso 0.342(6) 1 calc PR A 2
H3XC H 0.3036 -0.1849 0.0749 0.109 Uiso 0.342(6) 1 calc PR A 2
C4X C 0.2619(16) -0.121(5) -0.019(3) 0.179(16) Uiso 0.342(6) 1 d P A 2
C2X C 0.2113(5) -0.4317(17) 0.0131(8) 0.021(3) Uiso 0.342(6) 1 d P A 2

loop_
_atom_site_aniso_label
_atom_site_aniso_U_11
_atom_site_aniso_U_22
_atom_site_aniso_U_33
_atom_site_aniso_U_23
_atom_site_aniso_U_13
_atom_site_aniso_U_12
Pd1 0.01932(15) 0.01417(14) 0.01810(13) -0.00355(10) 0.00525(10) -0.00241(11)
Cl1 0.0230(5) 0.0167(4) 0.0211(4) -0.0050(3) 0.0014(3) 0.0002(4)
P1 0.0189(5) 0.0121(4) 0.0159(4) -0.0015(3) 0.0044(3) -0.0025(4)
S1 0.0213(5) 0.0144(5) 0.0213(4) -0.0058(3) 0.0060(4) -0.0037(4)
O2 0.0233(16) 0.0234(15) 0.0369(15) -0.0104(12) 0.0122(12) -0.0046(12)
N1 0.0165(17) 0.0175(16) 0.0214(15) -0.0030(12) 0.0057(12) -0.0045(13)
C1 0.020(2) 0.0149(18) 0.0154(16) -0.0046(13) 0.0030(14) -0.0037(14)
C2 0.025(2) 0.0120(17) 0.0131(15) -0.0031(13) 0.0028(14) -0.0033(15)
C3 0.025(2) 0.0159(18) 0.0152(16) -0.0046(13) 0.0037(14) -0.0029(16)
C4 0.030(2) 0.0136(18) 0.0175(17) -0.0027(13) 0.0024(15) -0.0011(16)
C5 0.033(2) 0.0148(18) 0.0178(17) 0.0000(14) 0.0029(15) -0.0078(17)
C6 0.024(2) 0.0183(19) 0.0194(17) -0.0032(14) 0.0082(15) -0.0098(16)
C7 0.025(2) 0.020(2) 0.035(2) -0.0003(16) 0.0113(17) -0.0061(17)
C8 0.019(2) 0.0187(19) 0.029(2) -0.0022(15) 0.0048(15) -0.0058(16)
C9 0.023(2) 0.037(3) 0.038(2) -0.0091(19) 0.0071(18) -0.0072(19)
C10 0.024(2) 0.042(3) 0.041(2) -0.005(2) 0.0023(19) -0.008(2)
C11 0.016(2) 0.032(2) 0.054(3) 0.005(2) 0.0086(19) -0.0051(18)
C12 0.023(2) 0.019(2) 0.055(3) -0.0018(18) 0.015(2) -0.0035(17)
C13 0.025(2) 0.0155(19) 0.0226(18) -0.0040(14) 0.0105(15) -0.0035(16)
C14 0.023(2) 0.0103(17) 0.0199(17) 0.0002(13) 0.0072(14) -0.0004(15)
C15 0.024(2) 0.0174(19) 0.0183(17) -0.0011(13) 0.0055(15) -0.0036(15)
C16 0.026(2) 0.019(2) 0.0230(18) -0.0025(14) 0.0017(16) -0.0048(16)
C17 0.023(2) 0.0149(19) 0.030(2) 0.0027(15) 0.0088(16) -0.0012(16)
C18 0.029(2) 0.0145(18) 0.0197(17) 0.0053(14) 0.0098(15) 0.0035(16)
C19 0.024(2) 0.0124(17) 0.0173(16) 0.0009(13) 0.0052(14) -0.0020(15)
C20 0.0187(19) 0.0151(18) 0.0158(16) -0.0002(13) 0.0042(13) -0.0021(15)
C21 0.024(2) 0.0150(18) 0.0228(18) -0.0035(14) 0.0081(15) -0.0003(15)
C22 0.021(2) 0.019(2) 0.0283(19) 0.0033(15) 0.0066(16) 0.0034(16)
C23 0.023(2) 0.027(2) 0.0204(18) 0.0033(15) 0.0030(15) 0.0003(17)
C24 0.028(2) 0.021(2) 0.0206(18) -0.0062(14) 0.0011(15) -0.0025(17)
C25 0.027(2) 0.0130(19) 0.0229(18) -0.0006(14) 0.0041(15) 0.0004(15)
Pd1A 0.02193(17) 0.02509(17) 0.02433(15) -0.00391(12) 0.00250(12) 0.00057(13)
Cl1A 0.0325(6) 0.0358(6) 0.0548(7) -0.0232(5) 0.0093(5) 0.0001(5)
P1A 0.0230(6) 0.0194(5) 0.0222(5) 0.0003(4) 0.0023(4) 0.0005(4)
S1A 0.0244(6) 0.0260(6) 0.0286(5) -0.0080(4) 0.0023(4) -0.0008(4)
O2A 0.0226(17) 0.0377(19) 0.0413(17) -0.0057(13) 0.0055(13) -0.0005(14)
N1A 0.0227(18) 0.0210(17) 0.0197(15) 0.0015(12) 0.0001(13) 0.0001(14)
C1A 0.026(2) 0.025(2) 0.0136(16) -0.0001(14) 0.0001(14) 0.0013(17)
C2A 0.025(2) 0.025(2) 0.0151(16) 0.0003(14) 0.0007(14) 0.0015(17)
C3A 0.022(2) 0.029(2) 0.0170(17) 0.0002(15) 0.0001(14) 0.0036(17)
C4A 0.033(2) 0.024(2) 0.0182(18) 0.0040(15) -0.0015(16) 0.0057(18)
C5A 0.033(2) 0.024(2) 0.0202(18) 0.0052(15) 0.0008(16) -0.0019(18)
C6A 0.027(2) 0.025(2) 0.0231(19) 0.0013(16) 0.0008(16) -0.0039(18)
C7A 0.024(2) 0.029(2) 0.036(2) 0.0087(18) 0.0035(18) -0.0023(19)
C8A 0.023(2) 0.028(2) 0.030(2) 0.0040(17) 0.0021(17) -0.0007(18)
C9A 0.030(3) 0.034(3) 0.035(2) 0.0010(19) -0.0054(19) -0.003(2)
C10A 0.035(3) 0.039(3) 0.037(2) 0.008(2) -0.006(2) -0.003(2)
C11A 0.015(2) 0.038(3) 0.058(3) 0.020(2) -0.001(2) -0.0046(19)
C12A 0.021(2) 0.035(3) 0.050(3) 0.008(2) 0.008(2) 0.0006(19)
C13A 0.032(2) 0.020(2) 0.0260(19) 0.0038(15) 0.0043(17) 0.0015(18)
C14A 0.027(2) 0.0166(19) 0.0260(19) 0.0022(15) 0.0058(16) 0.0015(16)
C15A 0.027(2) 0.032(2) 0.031(2) -0.0005(17) 0.0071(17) -0.0026(19)
C16A 0.028(3) 0.035(3) 0.037(2) -0.0036(19) 0.0032(19) -0.003(2)
C17A 0.028(2) 0.024(2) 0.047(3) 0.0064(19) 0.012(2) 0.0011(19)
C18A 0.038(3) 0.021(2) 0.036(2) 0.0068(17) 0.0139(19) 0.0060(19)
C19A 0.033(2) 0.024(2) 0.027(2) 0.0080(16) 0.0070(17) 0.0085(19)
C20A 0.021(2) 0.020(2) 0.0222(18) 0.0045(14) 0.0055(15) 0.0010(16)
C21A 0.025(2) 0.019(2) 0.032(2) 0.0023(16) 0.0064(17) 0.0025(17)
C22A 0.026(2) 0.032(2) 0.032(2) 0.0116(18) 0.0046(18) 0.0043(19)
C23A 0.032(3) 0.043(3) 0.026(2) 0.0060(19) 0.0005(18) -0.007(2)
C24A 0.057(3) 0.024(2) 0.024(2) -0.0002(16) 0.005(2) -0.006(2)
C25A 0.052(3) 0.017(2) 0.024(2) 0.0033(15) 0.0046(19) 0.001(2)

loop_
_atom_type_symbol
_atom_type_description
_atom_type_scat_dispersion_real
_atom_type_scat_dispersion_imag
_atom_type_scat_source
C C 0.0033 0.0016 'International Tables Vol C Tables 4.2.6.8 and 6.1.1.4'
H H 0.0000 0.0000 'International Tables Vol C Tables 4.2.6.8 and 6.1.1.4'
N N 0.0061 0.0033 'International Tables Vol C Tables 4.2.6.8 and 6.1.1.4'
O O 0.0106 0.0060 'International Tables Vol C Tables 4.2.6.8 and 6.1.1.4'
P P 0.1023 0.0942 'International Tables Vol C Tables 4.2.6.8 and 6.1.1.4'
S S 0.1246 0.1234 'International Tables Vol C Tables 4.2.6.8 and 6.1.1.4'
Pd Pd -0.9988 1.0072 'International Tables Vol C Tables 4.2.6.8 and 6.1.1.4'
Cl Cl 0.1484 0.1585 'International Tables Vol C Tables 4.2.6.8 and 6.1.1.4'

loop_
_geom_angle_atom_site_label_1
_geom_angle_atom_site_label_2
_geom_angle_atom_site_label_3
_geom_angle
O2 Pd1 N1 89.29(11)
O2 Pd1 Cl1 87.79(8)
N1 Pd1 Cl1 177.04(9)
O2 Pd1 S1 170.71(8)
N1 Pd1 S1 99.43(9)
Cl1 Pd1 S1 83.52(3)
C14 P1 C2 107.31(17)
C14 P1 C20 109.15(16)
C2 P1 C20 108.48(16)
C14 P1 S1 110.37(12)
C2 P1 S1 108.84(11)
C20 P1 S1 112.53(13)
P1 S1 Pd1 97.79(5)
C7 O2 Pd1 121.0(2)
C13 N1 C1 115.9(3)
C13 N1 Pd1 120.3(3)
C1 N1 Pd1 123.6(2)
C6 C1 C2 119.3(3)
C6 C1 N1 120.5(3)
C2 C1 N1 120.2(3)
C3 C2 C1 119.5(3)
C3 C2 P1 121.3(3)
C1 C2 P1 119.0(3)
C4 C3 C2 120.8(4)
C4 C3 H3A 119.6
C2 C3 H3A 119.6
C5 C4 C3 119.4(4)
C5 C4 H4A 120.3
C3 C4 H4A 120.3
C4 C5 C6 120.7(3)
C4 C5 H5A 119.6
C6 C5 H5A 119.6
C5 C6 C1 120.2(3)
C5 C6 H6A 119.9
C1 C6 H6A 119.9
O2 C7 C12 118.8(4)
O2 C7 C8 123.3(4)
C12 C7 C8 117.8(4)
C13 C8 C9 118.2(4)
C13 C8 C7 122.4(3)
C9 C8 C7 119.3(4)
C10 C9 C8 121.7(4)
C10 C9 H9A 119.1
C8 C9 H9A 119.1
C9 C10 C11 118.6(4)
C9 C10 H10A 120.7
C11 C10 H10A 120.7
C12 C11 C10 121.5(4)
C12 C11 H11A 119.2
C10 C11 H11A 119.2
C11 C12 C7 120.8(4)
C11 C12 H12A 119.6
C7 C12 H12A 119.6
N1 C13 C8 128.4(3)
N1 C13 H13A 115.8
C8 C13 H13A 115.8
C15 C14 C19 119.5(3)
C15 C14 P1 119.1(3)
C19 C14 P1 121.2(3)
C16 C15 C14 120.4(3)
C16 C15 H15A 119.8
C14 C15 H15A 119.8
C15 C16 C17 120.2(4)
C15 C16 H16A 119.9
C17 C16 H16A 119.9
C16 C17 C18 119.8(4)
C16 C17 H17A 120.1
C18 C17 H17A 120.1
C19 C18 C17 120.3(3)
C19 C18 H18A 119.9
C17 C18 H18A 119.9
C18 C19 C14 119.8(3)
C18 C19 H19A 120.1
C14 C19 H19A 120.1
C21 C20 C25 120.0(3)
C21 C20 P1 119.1(3)
C25 C20 P1 120.9(3)
C22 C21 C20 120.0(3)
C22 C21 H21A 120.0
C20 C21 H21A 120.0
C23 C22 C21 120.0(4)
C23 C22 H22A 120.0
C21 C22 H22A 120.0
C22 C23 C24 120.5(4)
C22 C23 H23A 119.8
C24 C23 H23A 119.8
C25 C24 C23 120.1(3)
C25 C24 H24A 119.9
C23 C24 H24A 119.9
C24 C25 C20 119.3(3)
C24 C25 H25A 120.4
C20 C25 H25A 120.4
O2A Pd1A N1A 89.55(13)
O2A Pd1A Cl1A 86.95(9)
N1A Pd1A Cl1A 176.10(10)
O2A Pd1A S1A 170.33(9)
N1A Pd1A S1A 99.45(10)
Cl1A Pd1A S1A 84.15(4)
C14A P1A C2A 107.18(18)
C14A P1A C20A 109.49(17)
C2A P1A C20A 106.49(17)
C14A P1A S1A 110.48(14)
C2A P1A S1A 109.93(13)
C20A P1A S1A 113.04(14)
P1A S1A Pd1A 98.17(5)
C7A O2A Pd1A 121.9(3)
C13A N1A C1A 115.6(3)
C13A N1A Pd1A 120.0(3)
C1A N1A Pd1A 124.2(2)
C6A C1A C2A 119.6(4)
C6A C1A N1A 119.5(4)
C2A C1A N1A 120.8(3)
C3A C2A C1A 120.2(4)
C3A C2A P1A 121.5(3)
C1A C2A P1A 118.4(3)
C4A C3A C2A 119.8(4)
C4A C3A H3AA 120.1
C2A C3A H3AA 120.1
C5A C4A C3A 120.1(4)
C5A C4A H4AA 119.9
C3A C4A H4AA 119.9
C4A C5A C6A 120.4(4)
C4A C5A H5AA 119.8
C6A C5A H5AA 119.8
C1A C6A C5A 119.8(4)
C1A C6A H6AA 120.1
C5A C6A H6AA 120.1
O2A C7A C8A 124.0(4)
O2A C7A C12A 118.1(4)
C8A C7A C12A 117.9(4)
C13A C8A C7A 122.8(4)
C13A C8A C9A 118.0(4)
C7A C8A C9A 118.8(4)
C10A C9A C8A 122.5(4)
C10A C9A H9AA 118.7
C8A C9A H9AA 118.7
C9A C10A C11A 117.6(4)
C9A C10A H10B 121.2
C11A C10A H10B 121.2
C12A C11A C10A 122.0(4)
C12A C11A H11B 119.0
C10A C11A H11B 119.0
C11A C12A C7A 121.0(4)
C11A C12A H12B 119.5
C7A C12A H12B 119.5
N1A C13A C8A 128.0(4)
N1A C13A H13B 116.0
C8A C13A H13B 116.0
C19A C14A C15A 119.1(4)
C19A C14A P1A 121.7(3)
C15A C14A P1A 119.1(3)
C16A C15A C14A 119.9(4)
C16A C15A H15B 120.0
C14A C15A H15B 120.0
C15A C16A C17A 120.4(4)
C15A C16A H16B 119.8
C17A C16A H16B 119.8
C16A C17A C18A 119.8(4)
C16A C17A H17B 120.1
C18A C17A H17B 120.1
C19A C18A C17A 120.3(4)
C19A C18A H18B 119.9
C17A C18A H18B 119.9
C18A C19A C14A 120.4(4)
C18A C19A H19B 119.8
C14A C19A H19B 119.8
C21A C20A C25A 120.2(4)
C21A C20A P1A 120.1(3)
C25A C20A P1A 119.7(3)
C22A C21A C20A 119.8(4)
C22A C21A H21B 120.1
C20A C21A H21B 120.1
C23A C22A C21A 120.2(4)
C23A C22A H22B 119.9
C21A C22A H22B 119.9
C22A C23A C24A 120.4(4)
C22A C23A H23B 119.8
C24A C23A H23B 119.8
C23A C24A C25A 120.1(4)
C23A C24A H24B 119.9
C25A C24A H24B 119.9
C24A C25A C20A 119.4(4)
C24A C25A H25B 120.3
C20A C25A H25B 120.3
N1S C2S C1S 152.3(15)
C4S C3S H3SC 109.5
C4S C3S H3SA 109.5
H3SC C3S H3SA 109.5
C4S C3S H3SB 109.5
H3SC C3S H3SB 109.5
H3SA C3S H3SB 109.5
N2S C4S C3S 176.3(11)
C2S C1S H1SA 109.5
C2S C1S H1SB 109.5
H1SA C1S H1SB 109.5
C2S C1S H1SC 109.5
H1SA C1S H1SC 109.5
H1SB C1S H1SC 109.5
C2X C1X H1XA 109.5
C2X C1X H1XB 109.5
H1XA C1X H1XB 109.5
C2X C1X H1XC 109.5
H1XA C1X H1XC 109.5
H1XB C1X H1XC 109.5
C4X C3X H3XA 109.5
C4X C3X H3XB 109.4
H3XA C3X H3XB 109.5
C4X C3X H3XC 109.5
H3XA C3X H3XC 109.5
H3XB C3X H3XC 109.5
C3X C4X N2X 173(4)
N1X C2X C1X 145.6(14)

loop_
_geom_bond_atom_site_label_1
_geom_bond_atom_site_label_2
_geom_bond_distance
Pd1 O2 2.008(3)
Pd1 N1 2.048(3)
Pd1 Cl1 2.3025(9)
Pd1 S1 2.3120(10)
P1 C14 1.796(4)
P1 C2 1.798(4)
P1 C20 1.805(3)
P1 S1 2.0076(12)
O2 C7 1.312(5)
N1 C13 1.296(5)
N1 C1 1.428(5)
C1 C6 1.390(5)
C1 C2 1.400(5)
C2 C3 1.391(5)
C3 C4 1.382(5)
C3 H3A 0.9500
C4 C5 1.378(5)
C4 H4A 0.9500
C5 C6 1.383(5)
C5 H5A 0.9500
C6 H6A 0.9500
C7 C12 1.416(6)
C7 C8 1.421(5)
C8 C13 1.417(5)
C8 C9 1.420(5)
C9 C10 1.365(6)
C9 H9A 0.9500
C10 C11 1.403(6)
C10 H10A 0.9500
C11 C12 1.375(6)
C11 H11A 0.9500
C12 H12A 0.9500
C13 H13A 0.9500
C14 C15 1.396(5)
C14 C19 1.405(5)
C15 C16 1.382(5)
C15 H15A 0.9500
C16 C17 1.390(5)
C16 H16A 0.9500
C17 C18 1.396(5)
C17 H17A 0.9500
C18 C19 1.386(5)
C18 H18A 0.9500
C19 H19A 0.9500
C20 C21 1.390(5)
C20 C25 1.401(5)
C21 C22 1.388(5)
C21 H21A 0.9500
C22 C23 1.375(5)
C22 H22A 0.9500
C23 C24 1.391(5)
C23 H23A 0.9500
C24 C25 1.388(5)
C24 H24A 0.9500
C25 H25A 0.9500
Pd1A O2A 1.996(3)
Pd1A N1A 2.043(3)
Pd1A Cl1A 2.2915(11)
Pd1A S1A 2.3128(11)
P1A C14A 1.793(4)
P1A C2A 1.794(4)
P1A C20A 1.805(4)
P1A S1A 2.0058(14)
O2A C7A 1.312(5)
N1A C13A 1.310(5)
N1A C1A 1.420(5)
C1A C6A 1.389(5)
C1A C2A 1.404(6)
C2A C3A 1.397(5)
C3A C4A 1.387(5)
C3A H3AA 0.9500
C4A C5A 1.387(6)
C4A H4AA 0.9500
C5A C6A 1.400(6)
C5A H5AA 0.9500
C6A H6AA 0.9500
C7A C8A 1.409(6)
C7A C12A 1.417(6)
C8A C13A 1.405(6)
C8A C9A 1.428(6)
C9A C10A 1.361(6)
C9A H9AA 0.9500
C10A C11A 1.405(7)
C10A H10B 0.9500
C11A C12A 1.365(6)
C11A H11B 0.9500
C12A H12B 0.9500
C13A H13B 0.9500
C14A C19A 1.398(5)
C14A C15A 1.403(5)
C15A C16A 1.384(6)
C15A H15B 0.9500
C16A C17A 1.384(6)
C16A H16B 0.9500
C17A C18A 1.392(6)
C17A H17B 0.9500
C18A C19A 1.375(6)
C18A H18B 0.9500
C19A H19B 0.9500
C20A C21A 1.386(5)
C20A C25A 1.393(5)
C21A C22A 1.384(5)
C21A H21B 0.9500
C22A C23A 1.378(6)
C22A H22B 0.9500
C23A C24A 1.379(6)
C23A H23B 0.9500
C24A C25A 1.390(6)
C24A H24B 0.9500
C25A H25B 0.9500
C2S N1S 1.124(17)
C2S C1S 1.379(18)
C3S C4S 1.442(14)
C3S H3SC 0.9800
C3S H3SA 0.9800
C3S H3SB 0.9800
C4S N2S 1.135(13)
C1S H1SA 0.9800
C1S H1SB 0.9800
C1S H1SC 0.9800
C1X C2X 1.57(2)
C1X H1XA 0.9800
C1X H1XB 0.9800
C1X H1XC 0.9800
N2X C4X 1.53(5)
N1X C2X 1.52(2)
C3X C4X 1.43(5)
C3X H3XA 0.9800
C3X H3XB 0.9800
C3X H3XC 0.9800

loop_
_geom_torsion_atom_site_label_1
_geom_torsion_atom_site_label_2
_geom_torsion_atom_site_label_3
_geom_torsion_atom_site_label_4
_geom_torsion
C14 P1 S1 Pd1 179.01(12)
C2 P1 S1 Pd1 61.48(14)
C20 P1 S1 Pd1 -58.79(13)
N1 Pd1 S1 P1 -21.45(9)
Cl1 Pd1 S1 P1 158.86(5)
N1 Pd1 O2 C7 41.4(3)
Cl1 Pd1 O2 C7 -139.1(3)
O2 Pd1 N1 C13 -26.8(3)
S1 Pd1 N1 C13 150.0(3)
O2 Pd1 N1 C1 147.6(3)
S1 Pd1 N1 C1 -35.6(3)
C13 N1 C1 C6 50.1(4)
Pd1 N1 C1 C6 -124.5(3)
C13 N1 C1 C2 -127.8(3)
Pd1 N1 C1 C2 57.7(4)
C6 C1 C2 C3 1.6(5)
N1 C1 C2 C3 179.5(3)
C6 C1 C2 P1 177.2(2)
N1 C1 C2 P1 -4.9(4)
C14 P1 C2 C3 -4.1(3)
C20 P1 C2 C3 -121.9(3)
S1 P1 C2 C3 115.4(3)
C14 P1 C2 C1 -179.5(3)
C20 P1 C2 C1 62.7(3)
S1 P1 C2 C1 -60.1(3)
C1 C2 C3 C4 -1.4(5)
P1 C2 C3 C4 -176.9(3)
C2 C3 C4 C5 0.1(5)
C3 C4 C5 C6 1.0(5)
C4 C5 C6 C1 -0.8(5)
C2 C1 C6 C5 -0.5(5)
N1 C1 C6 C5 -178.4(3)
Pd1 O2 C7 C12 148.4(3)
Pd1 O2 C7 C8 -33.3(5)
O2 C7 C8 C13 -2.3(6)
C12 C7 C8 C13 176.0(4)
O2 C7 C8 C9 -178.8(4)
C12 C7 C8 C9 -0.4(6)
C13 C8 C9 C10 -179.3(4)
C7 C8 C9 C10 -2.6(6)
C8 C9 C10 C11 3.2(7)
C9 C10 C11 C12 -0.7(7)
C10 C11 C12 C7 -2.4(7)
O2 C7 C12 C11 -178.7(4)
C8 C7 C12 C11 2.9(6)
C1 N1 C13 C8 -171.2(3)
Pd1 N1 C13 C8 3.6(5)
C9 C8 C13 N1 -164.5(4)
C7 C8 C13 N1 18.9(6)
C2 P1 C14 C15 81.4(3)
C20 P1 C14 C15 -161.2(3)
S1 P1 C14 C15 -37.0(3)
C2 P1 C14 C19 -93.3(3)
C20 P1 C14 C19 24.1(3)
S1 P1 C14 C19 148.3(3)
C19 C14 C15 C16 0.7(5)
P1 C14 C15 C16 -174.1(3)
C14 C15 C16 C17 -0.6(6)
C15 C16 C17 C18 -0.2(6)
C16 C17 C18 C19 0.9(5)
C17 C18 C19 C14 -0.8(5)
C15 C14 C19 C18 0.0(5)
P1 C14 C19 C18 174.7(3)
C14 P1 C20 C21 99.7(3)
C2 P1 C20 C21 -143.7(3)
S1 P1 C20 C21 -23.2(3)
C14 P1 C20 C25 -79.5(3)
C2 P1 C20 C25 37.2(3)
S1 P1 C20 C25 157.6(3)
C25 C20 C21 C22 0.9(6)
P1 C20 C21 C22 -178.3(3)
C20 C21 C22 C23 0.2(6)
C21 C22 C23 C24 -0.8(6)
C22 C23 C24 C25 0.3(6)
C23 C24 C25 C20 0.8(6)
C21 C20 C25 C24 -1.4(6)
P1 C20 C25 C24 177.7(3)
C14A P1A S1A Pd1A -177.74(13)
C2A P1A S1A Pd1A -59.66(14)
C20A P1A S1A Pd1A 59.18(15)
N1A Pd1A S1A P1A 18.89(10)
Cl1A Pd1A S1A P1A -162.63(6)
N1A Pd1A O2A C7A -38.4(3)
Cl1A Pd1A O2A C7A 143.3(3)
O2A Pd1A N1A C13A 27.8(3)
S1A Pd1A N1A C13A -148.6(3)
O2A Pd1A N1A C1A -146.3(3)
S1A Pd1A N1A C1A 37.2(3)
C13A N1A C1A C6A -49.2(5)
Pd1A N1A C1A C6A 125.2(3)
C13A N1A C1A C2A 129.3(4)
Pd1A N1A C1A C2A -56.3(4)
C6A C1A C2A C3A 1.6(5)
N1A C1A C2A C3A -176.9(3)
C6A C1A C2A P1A -179.1(3)
N1A C1A C2A P1A 2.3(5)
C14A P1A C2A C3A 0.1(3)
C20A P1A C2A C3A 117.2(3)
S1A P1A C2A C3A -120.0(3)
C14A P1A C2A C1A -179.1(3)
C20A P1A C2A C1A -62.0(3)
S1A P1A C2A C1A 60.8(3)
C1A C2A C3A C4A 0.9(5)
P1A C2A C3A C4A -178.3(3)
C2A C3A C4A C5A -1.9(5)
C3A C4A C5A C6A 0.4(6)
C2A C1A C6A C5A -3.1(5)
N1A C1A C6A C5A 175.5(3)
C4A C5A C6A C1A 2.1(6)
Pd1A O2A C7A C8A 27.3(5)
Pd1A O2A C7A C12A -154.4(3)
O2A C7A C8A C13A 7.2(7)
C12A C7A C8A C13A -171.1(4)
O2A C7A C8A C9A -179.6(4)
C12A C7A C8A C9A 2.0(6)
C13A C8A C9A C10A 174.6(4)
C7A C8A C9A C10A 1.1(7)
C8A C9A C10A C11A -2.4(7)
C9A C10A C11A C12A 0.6(7)
C10A C11A C12A C7A 2.6(7)
O2A C7A C12A C11A 177.7(4)
C8A C7A C12A C11A -3.8(6)
C1A N1A C13A C8A 168.3(4)
Pd1A N1A C13A C8A -6.3(6)
C7A C8A C13A N1A -18.7(7)
C9A C8A C13A N1A 168.1(4)
C2A P1A C14A C19A 101.8(3)
C20A P1A C14A C19A -13.3(4)
S1A P1A C14A C19A -138.4(3)
C2A P1A C14A C15A -74.7(4)
C20A P1A C14A C15A 170.2(3)
S1A P1A C14A C15A 45.1(3)
C19A C14A C15A C16A -0.3(6)
P1A C14A C15A C16A 176.3(3)
C14A C15A C16A C17A 0.1(7)
C15A C16A C17A C18A 0.2(7)
C16A C17A C18A C19A -0.3(6)
C17A C18A C19A C14A 0.1(6)
C15A C14A C19A C18A 0.2(6)
P1A C14A C19A C18A -176.3(3)
C14A P1A C20A C21A -103.6(3)
C2A P1A C20A C21A 140.8(3)
S1A P1A C20A C21A 20.0(4)
C14A P1A C20A C25A 79.0(4)
C2A P1A C20A C25A -36.6(4)
S1A P1A C20A C25A -157.4(3)
C25A C20A C21A C22A 0.4(6)
P1A C20A C21A C22A -177.1(3)
C20A C21A C22A C23A 0.0(6)
C21A C22A C23A C24A -0.5(7)
C22A C23A C24A C25A 0.6(7)
C23A C24A C25A C20A -0.2(7)
C21A C20A C25A C24A -0.2(6)
P1A C20A C25A C24A 177.2(3)
